data_2310319
loop_
_publ_author_name
'Wang, F.E.'
'Gilfrich, J.V.'

_publ_section_title
;
 The crystal structures of Lu Mn6 and R Mn12 compounds (where R= Gd, Tb,
 Dy, Ho, Er and Tm)
;
_journal_name_full 'Acta Crystallographica (1,1948-23,1967)'
_journal_page_first 476
_journal_page_last 481
_journal_volume 21
_journal_year 1966
_chemical_formula_sum 'Dy Mn12'
_space_group_IT_number 139
_symmetry_space_group_name_Hall '-I 4 2'
_symmetry_space_group_name_H-M 'I 4/m m m'
_cell_angle_alpha 90
_cell_angle_beta 90
_cell_angle_gamma 90
_cell_formula_units_Z 2
_cell_length_a 8.67
_cell_length_b 8.67
_cell_length_c 4.76
_cell_volume 357.804
_citation_journal_id_ASTM ACCRA9
_cod_data_source_file Wang_ACCRA9_1966_1797.cif
_cod_data_source_block Dy1Mn12
_cod_original_formula_sum 'Dy1 Mn12'
_cod_database_code 2310319

loop_
_symmetry_equiv_pos_as_xyz
x,y,z
-y,x,z
-x,-y,z
y,-x,z
x,-y,-z
y,x,-z
-x,y,-z
-y,-x,-z
-x,-y,-z
y,-x,-z
x,y,-z
-y,x,-z
-x,y,z
-y,-x,z
x,-y,z
y,x,z
x+1/2,y+1/2,z+1/2
-y+1/2,x+1/2,z+1/2
-x+1/2,-y+1/2,z+1/2
y+1/2,-x+1/2,z+1/2
x+1/2,-y+1/2,-z+1/2
y+1/2,x+1/2,-z+1/2
-x+1/2,y+1/2,-z+1/2
-y+1/2,-x+1/2,-z+1/2
-x+1/2,-y+1/2,-z+1/2
y+1/2,-x+1/2,-z+1/2
x+1/2,y+1/2,-z+1/2
-y+1/2,x+1/2,-z+1/2
-x+1/2,y+1/2,z+1/2
-y+1/2,-x+1/2,z+1/2
x+1/2,-y+1/2,z+1/2
y+1/2,x+1/2,z+1/2

loop_
_atom_site_label
_atom_site_type_symbol
_atom_site_fract_x
_atom_site_fract_y
_atom_site_fract_z
_atom_site_occupancy
_atom_site_U_iso_or_equiv
Mn3 Mn 0.281 0.5 0 1 0.0
Mn1 Mn 0.25 0.25 0.25 1 0.0
Dy1 Dy 0 0 0 1 0.0
Mn2 Mn 0.349 0 0 1 0.0
